data_7236746
loop_
_publ_author_name
'Huang, Manna'
'Ye, Shuxian'
'Xu, Ke'
'Zhou, Jie'
'Liu, Junliang'
'Zhu, Xinhai'
'Wan, Yiqian'

_publ_section_title
;
 Whole-rainbow-color organic solid fluorophores from subtle modification
 of thiazolo[5,4-b]thieno[3,2-e]pyridines (TTPs)
;
_journal_issue 14
_journal_name_full 'Journal of Materials Chemistry C'
_journal_page_first 3456
_journal_paper_doi 10.1039/C7TC00513J
_journal_volume 5
_journal_year 2017
_chemical_formula_sum 'C24 H19 Cl N2 O2 S2'
_chemical_formula_weight 466.98
_chemical_name_common BF15
_chemical_name_systematic 2-(8-(4-chlorophenyl)-6-isopropylthiazolo[5,4-b]thieno[3,2-e]pyridin-2-yl)-4-methoxyphenol
_space_group_crystal_system monoclinic
_space_group_IT_number 14
_space_group_name_Hall '-P 2yn'
_space_group_name_H-M_alt 'P 1 21/n 1'
_atom_sites_solution_hydrogens geom
_audit_creation_method SHELXL-2014/7
_audit_update_record
;
2017-01-16 deposited with the CCDC.
2017-02-26 downloaded from the CCDC.
;
_cell_angle_alpha 90
_cell_angle_beta 98.904(7)
_cell_angle_gamma 90
_cell_formula_units_Z 4
_cell_length_a 18.2963(13)
_cell_length_b 4.8690(3)
_cell_length_c 25.311(2)
_cell_measurement_reflns_used 1130
_cell_measurement_temperature 293(2)
_cell_measurement_theta_max 59.3110
_cell_measurement_theta_min 4.8880
_cell_volume 2227.6(3)
_computing_structure_refinement 'SHELXL-2014/7 (Sheldrick, 2014)'
_diffrn_ambient_temperature 293(2)
_diffrn_detector_area_resol_mean 16.0855
_diffrn_measured_fraction_theta_full 0.992
_diffrn_measured_fraction_theta_max 0.992
_diffrn_measurement_device_type 'Xcalibur, Sapphire3, Gemini ultra'
_diffrn_radiation_type CuK\a
_diffrn_radiation_wavelength 1.54178
_diffrn_reflns_av_R_equivalents 0.0465
_diffrn_reflns_av_unetI/netI 0.0534
_diffrn_reflns_Laue_measured_fraction_full 0.992
_diffrn_reflns_Laue_measured_fraction_max 0.992
_diffrn_reflns_limit_h_max 21
_diffrn_reflns_limit_h_min -20
_diffrn_reflns_limit_k_max 4
_diffrn_reflns_limit_k_min -5
_diffrn_reflns_limit_l_max 16
_diffrn_reflns_limit_l_min -29
_diffrn_reflns_number 7903
_diffrn_reflns_point_group_measured_fraction_full 0.992
_diffrn_reflns_point_group_measured_fraction_max 0.992
_diffrn_reflns_theta_full 62.468
_diffrn_reflns_theta_max 62.468
_diffrn_reflns_theta_min 3.231
_exptl_absorpt_coefficient_mu 3.466
_exptl_absorpt_correction_T_max 1
_exptl_absorpt_correction_T_min 0.70554
_exptl_absorpt_correction_type multi-scan
_exptl_absorpt_process_details
;
CrysAlisPro, Agilent Technologies,
Version 1.171.36.28 (release 01-02-2013 CrysAlis171 .NET)
(compiled Feb  1 2013,16:14:44)
Empirical absorption correction using spherical harmonics,
 implemented in SCALE3 ABSPACK scaling algorithm.
;
_exptl_crystal_colour yellow
_exptl_crystal_density_diffrn 1.392
_exptl_crystal_description needle
_exptl_crystal_F_000 968
_exptl_crystal_recrystallization_method 'Re-crystallisation from solvent: chloroform'
_exptl_crystal_size_max 0.4
_exptl_crystal_size_mid 0.1
_exptl_crystal_size_min 0.01
_refine_diff_density_max 0.317
_refine_diff_density_min -0.283
_refine_diff_density_rms 0.046
_refine_ls_extinction_method none
_refine_ls_goodness_of_fit_ref 1.029
_refine_ls_hydrogen_treatment constr
_refine_ls_matrix_type full
_refine_ls_number_parameters 279
_refine_ls_number_reflns 3534
_refine_ls_number_restraints 6
_refine_ls_restrained_S_all 1.036
_refine_ls_R_factor_all 0.0884
_refine_ls_R_factor_gt 0.0572
_refine_ls_shift/su_max 0.000
_refine_ls_shift/su_mean 0.000
_refine_ls_structure_factor_coef Fsqd
_refine_ls_weighting_details 'w=1/[\s^2^(Fo^2^)+(0.0782P)^2^] where P=(Fo^2^+2Fc^2^)/3'
_refine_ls_weighting_scheme calc
_refine_ls_wR_factor_gt 0.1454
_refine_ls_wR_factor_ref 0.1730
_reflns_Friedel_coverage 0.000
_reflns_number_gt 2248
_reflns_number_total 3534
_reflns_threshold_expression 'I > 2\s(I)'
_cod_data_source_file c7tc00513j2.cif
_cod_data_source_block exp_21116_F55
_cod_original_cell_volume 2227.7(3)
_cod_original_sg_symbol_H-M 'P 21/n'
_cod_database_code 7236746
_shelx_shelxl_version_number 2014/7
_shelx_space_group_comment
;
The symmetry employed for this shelxl refinement is uniquely defined
by the following loop, which should always be used as a source of
symmetry information in preference to the above space-group names.
They are only intended as comments.
;

loop_
_space_group_symop_operation_xyz
'x, y, z'
'-x+1/2, y+1/2, -z+1/2'
'-x, -y, -z'
'x-1/2, -y-1/2, z-1/2'

loop_
_atom_site_label
_atom_site_type_symbol
_atom_site_fract_x
_atom_site_fract_y
_atom_site_fract_z
_atom_site_U_iso_or_equiv
_atom_site_adp_type
_atom_site_occupancy
_atom_site_site_symmetry_order
_atom_site_calc_flag
_atom_site_refinement_flags_posn
_atom_site_refinement_flags_adp
_atom_site_refinement_flags_occupancy
_atom_site_disorder_assembly
_atom_site_disorder_group
S1 S 0.96469(5) 0.3813(2) 0.08495(4) 0.0757(3) Uani 1 1 d . . . . .
S2 S 0.89075(6) 1.1182(2) -0.07351(5) 0.0826(4) Uani 1 1 d . . . . .
C2 C 0.83833(19) 0.6242(7) 0.06195(15) 0.0648(9) Uani 1 1 d . . . . .
N1 N 0.92915(16) 0.7520(6) 0.00539(13) 0.0731(8) Uani 1 1 d . . . . .
N2 N 0.83107(17) 0.4573(6) 0.10484(13) 0.0706(8) Uani 1 1 d . . . . .
C5 C 0.7826(2) 0.7896(8) 0.03411(16) 0.0687(10) Uani 1 1 d . . . . .
C6 C 0.8763(2) 0.9159(7) -0.01969(16) 0.0688(10) Uani 1 1 d . . . . .
C7 C 0.90818(19) 0.6121(7) 0.04535(16) 0.0676(9) Uani 1 1 d . . . . .
C8 C 0.7616(2) 1.1308(8) -0.04543(17) 0.0766(11) Uani 1 1 d . . . . .
H8 H 0.7125 1.1758 -0.0442 0.092 Uiso 1 1 calc R U . . .
O1 O 0.7805(2) 0.2418(8) 0.18756(15) 0.1141(11) Uani 1 1 d . . . . .
H1A H 0.7763 0.3123 0.1578 0.171 Uiso 1 1 calc R U . . .
C10 C 0.9008(2) 0.1305(8) 0.16590(16) 0.0736(10) Uani 1 1 d . . . . .
C11 C 0.8030(2) 0.9426(7) -0.00826(16) 0.0683(9) Uani 1 1 d . . . . .
C12 C 0.8920(2) 0.3214(8) 0.12108(15) 0.0694(10) Uani 1 1 d . . . . .
C13 C 0.8444(3) 0.0987(10) 0.19701(19) 0.0895(13) Uani 1 1 d . . . . .
C14 C 0.9641(3) -0.0261(9) 0.17887(17) 0.0873(12) Uani 1 1 d . . . . .
H14 H 1.0016 -0.0082 0.1581 0.105 Uiso 1 1 calc R U . . .
C15 C 0.7074(2) 0.7948(8) 0.04842(16) 0.0738(10) Uani 1 1 d . . . . .
C16 C 0.7995(2) 1.2359(8) -0.08192(17) 0.0770(11) Uani 1 1 d . . . . .
C17 C 0.9740(3) -0.2075(10) 0.2212(2) 0.0990(14) Uani 1 1 d . . . . .
C18 C 0.9180(4) -0.2332(11) 0.2516(2) 0.1108(17) Uani 1 1 d . . . . .
H18 H 0.9236 -0.3532 0.2805 0.133 Uiso 1 1 calc R U . . .
O2 O 1.0392(2) -0.3498(9) 0.22949(18) 0.1417(15) Uani 1 1 d . . . . .
C20 C 0.8543(3) -0.0838(11) 0.2396(2) 0.1079(16) Uani 1 1 d . . . . .
H20 H 0.8170 -0.1050 0.2603 0.129 Uiso 1 1 calc R U . . .
C21 C 0.5670(3) 0.7768(14) 0.0764(2) 0.1187(19) Uani 1 1 d . . . . .
C22 C 0.6936(3) 1.5027(13) -0.1321(3) 0.131(2) Uani 1 1 d . . . . .
H22A H 0.6802 1.6274 -0.1614 0.197 Uiso 1 1 calc R U . . .
H22B H 0.6838 1.5865 -0.0996 0.197 Uiso 1 1 calc R U . . .
H22C H 0.6651 1.3371 -0.1386 0.197 Uiso 1 1 calc R U . . .
C1 C 0.6446(4) 0.7639(18) 0.0099(3) 0.1016(11) Uani 0.612(3) 1 d . . P A 1
H1 H 0.6503 0.7472 -0.0259 0.122 Uiso 0.612(3) 1 calc R U P A 1
C3 C 0.6975(4) 0.8097(18) 0.1020(3) 0.1016(11) Uani 0.612(3) 1 d . . P A 1
H3 H 0.7386 0.8261 0.1284 0.122 Uiso 0.612(3) 1 calc R U P A 1
C4 C 0.5749(4) 0.7575(18) 0.0231(3) 0.1016(11) Uani 0.612(3) 1 d . . P A 1
H4 H 0.5336 0.7406 -0.0032 0.122 Uiso 0.612(3) 1 calc R U P A 1
C9 C 0.6277(4) 0.8006(18) 0.1162(3) 0.1016(11) Uani 0.612(3) 1 d . . P A 1
H9 H 0.6216 0.8102 0.1520 0.122 Uiso 0.612(3) 1 calc R U P A 1
C1' C 0.6706(6) 1.040(3) 0.0562(5) 0.1016(11) Uani 0.388(3) 1 d . . P A 2
H1' H 0.6928 1.2091 0.0521 0.122 Uiso 0.388(3) 1 calc R U P A 2
C3' C 0.6723(6) 0.551(3) 0.0564(5) 0.1016(11) Uani 0.388(3) 1 d . . P A 2
H3' H 0.6973 0.3872 0.0528 0.122 Uiso 0.388(3) 1 calc R U P A 2
C4' C 0.5981(6) 1.025(3) 0.0707(5) 0.1016(11) Uani 0.388(3) 1 d . . P A 2
H4' H 0.5725 1.1853 0.0762 0.122 Uiso 0.388(3) 1 calc R U P A 2
C9' C 0.6008(6) 0.537(3) 0.0698(5) 0.1016(11) Uani 0.388(3) 1 d . . P A 2
H9' H 0.5778 0.3699 0.0739 0.122 Uiso 0.388(3) 1 calc R U P A 2
C25 C 0.7748(3) 1.4352(10) -0.1272(2) 0.0984(14) Uani 1 1 d . . . . .
H25 H 0.8022 1.6065 -0.1188 0.118 Uiso 1 1 calc R U . . .
Cl1 Cl 0.47832(8) 0.7652(6) 0.09361(8) 0.1835(10) Uani 1 1 d . . . . .
C28 C 1.0521(4) -0.5278(13) 0.2742(3) 0.153(3) Uani 1 1 d . . . . .
H28A H 1.0495 -0.4252 0.3063 0.229 Uiso 1 1 calc R U . . .
H28B H 1.1003 -0.6091 0.2763 0.229 Uiso 1 1 calc R U . . .
H28C H 1.0152 -0.6698 0.2705 0.229 Uiso 1 1 calc R U . . .
C29 C 0.7928(4) 1.3333(19) -0.1791(3) 0.188(4) Uani 1 1 d . U . . .
H29A H 0.8454 1.3173 -0.1769 0.282 Uiso 1 1 calc R U . . .
H29B H 0.7742 1.4603 -0.2070 0.282 Uiso 1 1 calc R U . . .
H29C H 0.7703 1.1568 -0.1869 0.282 Uiso 1 1 calc R U . . .

loop_
_atom_site_aniso_label
_atom_site_aniso_U_11
_atom_site_aniso_U_22
_atom_site_aniso_U_33
_atom_site_aniso_U_23
_atom_site_aniso_U_13
_atom_site_aniso_U_12
S1 0.0633(6) 0.0874(6) 0.0811(7) 0.0162(5) 0.0258(4) 0.0050(5)
S2 0.0647(6) 0.0916(7) 0.0923(8) 0.0227(6) 0.0145(5) -0.0019(5)
C2 0.058(2) 0.070(2) 0.069(2) -0.0036(19) 0.0174(16) -0.0046(18)
N1 0.0586(18) 0.0803(19) 0.083(2) 0.0137(17) 0.0194(15) 0.0029(16)
N2 0.0637(19) 0.0791(18) 0.073(2) -0.0056(17) 0.0218(15) -0.0055(16)
C5 0.058(2) 0.077(2) 0.073(2) -0.0119(19) 0.0164(17) -0.0031(19)
C6 0.057(2) 0.073(2) 0.077(2) 0.0055(19) 0.0119(17) -0.0021(19)
C7 0.058(2) 0.072(2) 0.076(2) 0.0044(19) 0.0189(17) -0.0005(18)
C8 0.061(2) 0.082(2) 0.086(3) -0.004(2) 0.007(2) 0.003(2)
O1 0.104(3) 0.135(3) 0.118(3) 0.011(2) 0.062(2) -0.003(2)
C10 0.079(3) 0.075(2) 0.070(2) -0.001(2) 0.0218(19) -0.015(2)
C11 0.057(2) 0.072(2) 0.077(2) -0.0071(19) 0.0140(17) 0.0004(18)
C12 0.067(2) 0.074(2) 0.071(2) -0.0047(19) 0.0226(18) -0.011(2)
C13 0.092(3) 0.094(3) 0.090(3) -0.001(2) 0.036(2) -0.018(3)
C14 0.091(3) 0.099(3) 0.075(3) 0.014(2) 0.022(2) -0.009(3)
C15 0.055(2) 0.087(2) 0.082(3) -0.018(2) 0.0175(18) -0.002(2)
C16 0.069(2) 0.078(2) 0.083(3) 0.001(2) 0.005(2) -0.002(2)
C17 0.112(4) 0.095(3) 0.091(3) 0.015(3) 0.017(3) -0.015(3)
C18 0.138(5) 0.118(4) 0.080(3) 0.014(3) 0.025(3) -0.026(4)
O2 0.130(3) 0.158(3) 0.137(3) 0.073(3) 0.021(2) 0.023(3)
C20 0.123(4) 0.122(4) 0.089(3) 0.008(3) 0.050(3) -0.028(4)
C21 0.062(3) 0.182(5) 0.119(4) -0.032(4) 0.037(2) -0.004(3)
C22 0.102(4) 0.144(4) 0.140(5) 0.022(4) -0.004(3) 0.031(4)
C1 0.0672(18) 0.142(3) 0.099(2) -0.028(2) 0.0231(16) -0.003(2)
C3 0.0672(18) 0.142(3) 0.099(2) -0.028(2) 0.0231(16) -0.003(2)
C4 0.0672(18) 0.142(3) 0.099(2) -0.028(2) 0.0231(16) -0.003(2)
C9 0.0672(18) 0.142(3) 0.099(2) -0.028(2) 0.0231(16) -0.003(2)
C1' 0.0672(18) 0.142(3) 0.099(2) -0.028(2) 0.0231(16) -0.003(2)
C3' 0.0672(18) 0.142(3) 0.099(2) -0.028(2) 0.0231(16) -0.003(2)
C4' 0.0672(18) 0.142(3) 0.099(2) -0.028(2) 0.0231(16) -0.003(2)
C9' 0.0672(18) 0.142(3) 0.099(2) -0.028(2) 0.0231(16) -0.003(2)
C25 0.083(3) 0.100(3) 0.107(4) 0.018(3) -0.002(3) 0.004(3)
Cl1 0.0725(8) 0.323(3) 0.1683(16) -0.0355(18) 0.0601(9) -0.0040(13)
C28 0.170(6) 0.144(5) 0.129(5) 0.060(4) -0.024(4) -0.012(5)
C29 0.189(7) 0.257(8) 0.125(6) 0.073(6) 0.045(5) 0.094(7)

loop_
_atom_type_symbol
_atom_type_description
_atom_type_scat_dispersion_real
_atom_type_scat_dispersion_imag
_atom_type_scat_source
C C 0.0181 0.0091 'International Tables Vol C Tables 4.2.6.8 and 6.1.1.4'
H H 0.0000 0.0000 'International Tables Vol C Tables 4.2.6.8 and 6.1.1.4'
N N 0.0311 0.0180 'International Tables Vol C Tables 4.2.6.8 and 6.1.1.4'
O O 0.0492 0.0322 'International Tables Vol C Tables 4.2.6.8 and 6.1.1.4'
S S 0.3331 0.5567 'International Tables Vol C Tables 4.2.6.8 and 6.1.1.4'
Cl Cl 0.3639 0.7018 'International Tables Vol C Tables 4.2.6.8 and 6.1.1.4'

loop_
_geom_angle_atom_site_label_1
_geom_angle_atom_site_label_2
_geom_angle_atom_site_label_3
_geom_angle
C7 S1 C12 88.68(18)
C6 S2 C16 91.30(19)
N2 C2 C5 125.7(3)
N2 C2 C7 114.4(3)
C5 C2 C7 119.9(4)
C7 N1 C6 113.3(3)
C12 N2 C2 111.4(3)
C2 C5 C11 115.5(3)
C2 C5 C15 121.3(4)
C11 C5 C15 123.2(3)
N1 C6 C11 126.5(4)
N1 C6 S2 121.6(3)
C11 C6 S2 111.8(3)
N1 C7 C2 126.2(3)
N1 C7 S1 123.8(3)
C2 C7 S1 110.0(3)
C16 C8 C11 114.7(4)
C14 C10 C13 117.9(4)
C14 C10 C12 121.6(4)
C13 C10 C12 120.4(4)
C5 C11 C6 118.6(3)
C5 C11 C8 131.4(4)
C6 C11 C8 110.0(4)
N2 C12 C10 123.6(3)
N2 C12 S1 115.6(3)
C10 C12 S1 120.8(3)
O1 C13 C20 118.3(4)
O1 C13 C10 122.5(4)
C20 C13 C10 119.2(5)
C17 C14 C10 122.9(5)
C1 C15 C3 117.9(5)
C3' C15 C1' 118.0(8)
C3' C15 C5 119.6(6)
C1 C15 C5 121.6(5)
C3 C15 C5 120.3(4)
C1' C15 C5 122.4(6)
C8 C16 C25 129.8(4)
C8 C16 S2 112.2(3)
C25 C16 S2 118.0(3)
O2 C17 C14 116.8(5)
O2 C17 C18 125.0(5)
C14 C17 C18 118.1(5)
C20 C18 C17 120.5(5)
C17 O2 C28 117.8(5)
C18 C20 C13 121.3(5)
C9' C21 C4' 123.7(8)
C4 C21 C9 121.6(6)
C9' C21 Cl1 117.8(7)
C4' C21 Cl1 118.5(7)
C4 C21 Cl1 118.9(5)
C9 C21 Cl1 119.5(5)
C4 C1 C15 121.9(7)
C9 C3 C15 121.1(7)
C1 C4 C21 118.6(7)
C3 C9 C21 118.8(7)
C15 C1' C4' 118.5(13)
C15 C3' C9' 123.2(12)
C21 C4' C1' 119.5(12)
C21 C9' C3' 117.0(13)
C29 C25 C22 110.4(5)
C29 C25 C16 111.9(5)
C22 C25 C16 112.2(5)

loop_
_geom_bond_atom_site_label_1
_geom_bond_atom_site_label_2
_geom_bond_distance
S1 C7 1.737(4)
S1 C12 1.751(4)
S2 C6 1.735(4)
S2 C16 1.747(4)
C2 N2 1.379(5)
C2 C5 1.401(5)
C2 C7 1.407(5)
N1 C7 1.324(5)
N1 C6 1.336(4)
N2 C12 1.307(5)
C5 C11 1.403(6)
C5 C15 1.475(5)
C6 C11 1.421(5)
C8 C16 1.340(6)
C8 C11 1.441(5)
O1 C13 1.350(6)
C10 C14 1.382(6)
C10 C13 1.400(6)
C10 C12 1.456(5)
C13 C20 1.386(7)
C14 C17 1.379(6)
C15 C3' 1.381(15)
C15 C1 1.395(8)
C15 C3 1.397(9)
C15 C1' 1.400(14)
C16 C25 1.516(6)
C17 O2 1.367(6)
C17 C18 1.379(8)
C18 C20 1.368(8)
O2 C28 1.417(6)
C21 C9' 1.342(15)
C21 C4' 1.354(16)
C21 C4 1.381(10)
C21 C9 1.385(9)
C21 Cl1 1.745(5)
C22 C25 1.506(7)
C1 C4 1.370(10)
C3 C9 1.379(10)
C1' C4' 1.433(16)
C3' C9' 1.403(16)
C25 C29 1.489(9)
